data_4038075
loop_
_publ_author_name
'Outin, Johanne'
'Quellier, Pauline'
'B\'elanger, Guillaume'

_publ_section_title
;
 Sequential One-Pot Vilsmeier-Haack and Organocatalyzed Mannich
 Cyclizations to Functionalized Benzoindolizidines and
 Benzoquinolizidines.
;
_journal_issue 7
_journal_name_full 'The Journal of organic chemistry'
_journal_page_first 4712
_journal_page_last 4729
_journal_paper_doi 10.1021/acs.joc.9b03449
_journal_volume 85
_journal_year 2020
_chemical_compound_source 'synthesis as described'
_chemical_formula_moiety 'C19 H27 N1 O3'
_chemical_formula_sum 'C19 H27 N O3'
_chemical_formula_weight 317.42
_space_group_IT_number 2
_space_group_name_Hall '-P 1'
_space_group_name_H-M_alt 'P -1'
_symmetry_cell_setting triclinic
_symmetry_Int_Tables_number 2
_symmetry_space_group_name_Hall '-P 1'
_symmetry_space_group_name_H-M 'P -1'
_atom_sites_solution_hydrogens geom
_atom_sites_solution_primary direct
_atom_sites_solution_secondary difmap
_audit_conform_dict_location ftp://ftp.iucr.org/pub/cif_core.dic
_audit_conform_dict_name cif_core.dic
_audit_conform_dict_version 2.4
_audit_creation_date 2016-10-28T10:33:31-00:00
_audit_creation_method 'WinGX routine CIF_UPDATE'
_cell_angle_alpha 81.5820(10)
_cell_angle_beta 82.6750(10)
_cell_angle_gamma 85.3380(10)
_cell_formula_units_Z 4
_cell_length_a 9.1272(2)
_cell_length_b 9.8101(2)
_cell_length_c 19.4090(5)
_cell_measurement_reflns_used 9938
_cell_measurement_temperature 173(2)
_cell_measurement_theta_max 70.7795
_cell_measurement_theta_min 4.5657
_cell_measurement_wavelength 1.54186
_cell_volume 1701.63(7)
_computing_cell_refinement 'SAINT V8.27B integration software'
_computing_data_collection 'Bruker APEX2 software'
_computing_data_reduction 'SORTAV (Blessing, 1995)'
_computing_molecular_graphics 'Ortep-3 for Windows (Farrugia, 1997)'
_computing_publication_material 'WinGX publication routines (Farrugia, 1999)'
_computing_structure_refinement 'SHELXL-97 (Sheldrick, 2008)'
_diffrn_ambient_temperature 173(2)
_diffrn_detector 'APEX-II CCD'
_diffrn_measured_fraction_theta_full 0.983
_diffrn_measured_fraction_theta_max 0.969
_diffrn_measurement_device '\k-geometry diffractometer'
_diffrn_measurement_device_type 'Bruker APEX-II'
_diffrn_measurement_method '\f or \w oscillation scans'
_diffrn_orient_matrix_type 'x-axis to radiation source'
_diffrn_orient_matrix_UB_11 -0.618615E-1
_diffrn_orient_matrix_UB_12 0.236423E-1
_diffrn_orient_matrix_UB_13 -0.395837E-1
_diffrn_orient_matrix_UB_21 -0.749951E-1
_diffrn_orient_matrix_UB_22 0.512453E-1
_diffrn_orient_matrix_UB_23 0.305189E-1
_diffrn_orient_matrix_UB_31 0.529245E-1
_diffrn_orient_matrix_UB_32 0.864688E-1
_diffrn_orient_matrix_UB_33 -0.158818E-1
_diffrn_radiation_monochromator graphite
_diffrn_radiation_probe x-ray
_diffrn_radiation_type CuK\a
_diffrn_radiation_wavelength 1.54186
_diffrn_reflns_av_R_equivalents 0.0524
_diffrn_reflns_av_unetI/netI 0.0469
_diffrn_reflns_limit_h_max 11
_diffrn_reflns_limit_h_min -9
_diffrn_reflns_limit_k_max 11
_diffrn_reflns_limit_k_min -10
_diffrn_reflns_limit_l_max 23
_diffrn_reflns_limit_l_min -23
_diffrn_reflns_number 22493
_diffrn_reflns_reduction_process
;
 Scaled and merged with Sortav
 R.H. Blessing, (1987) Cryst. Rev. 1, 3-58
 R.H. Blessing, (1989) J. Appl. Cryst. 22, 396-397
;
_diffrn_reflns_theta_full 70
_diffrn_reflns_theta_max 70.89
_diffrn_reflns_theta_min 2.32
_diffrn_source 'sealed x-ray tube'
_exptl_absorpt_coefficient_mu 0.661
_exptl_absorpt_correction_T_max 0.753
_exptl_absorpt_correction_T_min 0.594
_exptl_absorpt_correction_type multi-scan
_exptl_absorpt_process_details
;
SADABS-2012/1 - Bruker AXS area detector scaling and absorption correction
;
_exptl_crystal_colour colourless
_exptl_crystal_density_diffrn 1.239
_exptl_crystal_density_method 'not measured'
_exptl_crystal_description prism
_exptl_crystal_F_000 688
_exptl_crystal_size_max 0.35
_exptl_crystal_size_mid 0.33
_exptl_crystal_size_min 0.11
_refine_diff_density_max 0.184
_refine_diff_density_min -0.257
_refine_diff_density_rms 0.05
_refine_ls_extinction_method none
_refine_ls_goodness_of_fit_ref 1.003
_refine_ls_hydrogen_treatment mixed
_refine_ls_matrix_type full
_refine_ls_number_parameters 437
_refine_ls_number_reflns 6351
_refine_ls_number_restraints 0
_refine_ls_restrained_S_all 1.003
_refine_ls_R_factor_all 0.0562
_refine_ls_R_factor_gt 0.0473
_refine_ls_shift/su_max 0.007
_refine_ls_shift/su_mean 0.001
_refine_ls_structure_factor_coef Fsqd
_refine_ls_weighting_details 'calc w=1/[\s^2^(Fo^2^)+(0.0878P)^2^+0.3397P] where P=(Fo^2^+2Fc^2^)/3'
_refine_ls_weighting_scheme calc
_refine_ls_wR_factor_gt 0.1343
_refine_ls_wR_factor_ref 0.1431
_reflns_number_gt 5319
_reflns_number_total 6351
_reflns_threshold_expression >2\s(I)
_cod_data_source_file jo9b03449_si_004.cif
_cod_data_source_block cu_belanger_jo4_116_0m
_cod_depositor_comments 'Adding full bibliography for 4038072--4038076.cif.'
_cod_database_code 4038075

loop_
_symmetry_equiv_pos_as_xyz
'x, y, z'
'-x, -y, -z'

loop_
_atom_site_label
_atom_site_type_symbol
_atom_site_fract_x
_atom_site_fract_y
_atom_site_fract_z
_atom_site_U_iso_or_equiv
_atom_site_adp_type
_atom_site_occupancy
_atom_site_symmetry_multiplicity
_atom_site_calc_flag
_atom_site_refinement_flags
_atom_site_disorder_assembly
_atom_site_disorder_group
H9 H 0.3663(18) 0.5638(17) 0.2723(8) 0.023(4) Uiso 1 1 d . . .
H29 H 1.4648(19) 0.7770(18) 0.1864(9) 0.030(4) Uiso 1 1 d . . .
H28 H 1.4323(19) 1.0657(18) 0.2099(9) 0.028(4) Uiso 1 1 d . . .
C20 C 1.64209(18) 1.04774(16) 0.29159(9) 0.0311(3) Uani 1 1 d . . .
H20A H 1.5923 1.1403 0.2802 0.037 Uiso 1 1 calc R . .
H20B H 1.7487 1.0591 0.2921 0.037 Uiso 1 1 calc R . .
C21 C 1.57647(17) 0.98118(17) 0.36298(8) 0.0320(4) Uani 1 1 d . . .
H21A H 1.6398 0.8985 0.3786 0.038 Uiso 1 1 calc R . .
H21B H 1.5742 1.0469 0.3973 0.038 Uiso 1 1 calc R . .
C22 C 1.42205(17) 0.93980(15) 0.36100(8) 0.0267(3) Uani 1 1 d . . .
C23 C 1.32943(17) 0.91377(15) 0.42438(8) 0.0286(3) Uani 1 1 d . . .
H23 H 1.3649 0.9256 0.4669 0.034 Uiso 1 1 calc R . .
C24 C 1.18848(18) 0.87156(15) 0.42652(8) 0.0285(3) Uani 1 1 d . . .
C25 C 1.13898(17) 0.85116(15) 0.36348(8) 0.0279(3) Uani 1 1 d . . .
C26 C 1.22937(17) 0.87785(15) 0.30106(8) 0.0273(3) Uani 1 1 d . . .
H26 H 1.1941 0.8641 0.2588 0.033 Uiso 1 1 calc R . .
C27 C 1.37184(17) 0.92469(14) 0.29800(8) 0.0255(3) Uani 1 1 d . . .
C28 C 1.46494(16) 0.96661(15) 0.22762(8) 0.0255(3) Uani 1 1 d . . .
C29 C 1.44517(17) 0.87997(15) 0.16975(8) 0.0269(3) Uani 1 1 d . . .
C30 C 1.55260(18) 0.92031(16) 0.10252(8) 0.0317(4) Uani 1 1 d . . .
H30A H 1.5454 0.8553 0.0688 0.038 Uiso 1 1 calc R . .
H30B H 1.5214 1.0139 0.0806 0.038 Uiso 1 1 calc R . .
C31 C 1.71337(18) 0.91878(16) 0.11654(8) 0.0311(4) Uani 1 1 d . . .
C32 C 1.71536(18) 1.01032(15) 0.17309(8) 0.0308(4) Uani 1 1 d . . .
H32A H 1.8186 1.0135 0.1832 0.037 Uiso 1 1 calc R . .
H32B H 1.6794 1.1054 0.1555 0.037 Uiso 1 1 calc R . .
O5 O 1.09022(13) 0.84626(12) 0.48561(6) 0.0359(3) Uani 1 1 d . . .
O6 O 0.99895(12) 0.80602(12) 0.36940(6) 0.0368(3) Uani 1 1 d . . .
C35 C 1.29413(18) 0.90111(16) 0.14287(8) 0.0299(3) Uani 1 1 d . . .
C36 C 1.2382(2) 0.77798(19) 0.11951(9) 0.0388(4) Uani 1 1 d . . .
H36A H 1.148 0.8059 0.0972 0.058 Uiso 1 1 calc R . .
H36B H 1.2163 0.7079 0.1602 0.058 Uiso 1 1 calc R . .
H36C H 1.3139 0.7397 0.0858 0.058 Uiso 1 1 calc R . .
C37 C 1.8054(2) 0.9815(2) 0.04951(9) 0.0423(4) Uani 1 1 d . . .
H37A H 1.767 1.0765 0.0358 0.063 Uiso 1 1 calc R . .
H37B H 1.7991 0.9266 0.0118 0.063 Uiso 1 1 calc R . .
H37C H 1.9089 0.9816 0.0581 0.063 Uiso 1 1 calc R . .
C38 C 1.77606(19) 0.77246(17) 0.13988(9) 0.0348(4) Uani 1 1 d . . .
H38A H 1.8803 0.7749 0.1467 0.052 Uiso 1 1 calc R . .
H38B H 1.768 0.714 0.1038 0.052 Uiso 1 1 calc R . .
H38C H 1.7201 0.7346 0.1841 0.052 Uiso 1 1 calc R . .
N2 N 1.62320(14) 0.96141(12) 0.23835(7) 0.0267(3) Uani 1 1 d . . .
O4 O 1.22708(14) 1.01395(12) 0.13670(6) 0.0393(3) Uani 1 1 d . . .
C33 C 1.1376(2) 0.8701(2) 0.54967(9) 0.0466(5) Uani 1 1 d . . .
H33A H 1.2254 0.8092 0.5592 0.07 Uiso 1 1 calc R . .
H33B H 1.0581 0.8509 0.5881 0.07 Uiso 1 1 calc R . .
H33C H 1.162 0.9666 0.5459 0.07 Uiso 1 1 calc R . .
C34 C 0.94855(19) 0.77906(19) 0.30671(10) 0.0393(4) Uani 1 1 d . . .
H34A H 0.9508 0.8631 0.2725 0.059 Uiso 1 1 calc R . .
H34B H 0.847 0.7499 0.317 0.059 Uiso 1 1 calc R . .
H34C H 1.0131 0.7056 0.2874 0.059 Uiso 1 1 calc R . .
C1 C 0.63116(18) 0.55446(17) 0.32390(8) 0.0323(4) Uani 1 1 d . . .
H1A H 0.6719 0.5732 0.3662 0.039 Uiso 1 1 calc R . .
H1B H 0.6034 0.6438 0.2963 0.039 Uiso 1 1 calc R . .
C2 C 0.74482(17) 0.47256(17) 0.28045(9) 0.0330(4) Uani 1 1 d . . .
H2A H 0.8311 0.5281 0.2629 0.04 Uiso 1 1 calc R . .
H2B H 0.7796 0.3878 0.3097 0.04 Uiso 1 1 calc R . .
C3 C 0.67748(17) 0.43460(15) 0.21975(8) 0.0284(3) Uani 1 1 d . . .
C4 C 0.77156(17) 0.40401(15) 0.16038(8) 0.0303(3) Uani 1 1 d . . .
H4 H 0.8756 0.4041 0.1606 0.036 Uiso 1 1 calc R . .
C5 C 0.71733(18) 0.37389(15) 0.10181(8) 0.0303(3) Uani 1 1 d . . .
C6 C 0.56314(18) 0.37567(15) 0.10150(8) 0.0303(3) Uani 1 1 d . . .
C7 C 0.47009(17) 0.40725(15) 0.15970(8) 0.0293(3) Uani 1 1 d . . .
H7 H 0.3661 0.4104 0.1586 0.035 Uiso 1 1 calc R . .
C8 C 0.52455(16) 0.43491(14) 0.22050(8) 0.0262(3) Uani 1 1 d . . .
C9 C 0.41821(16) 0.47143(15) 0.28409(8) 0.0260(3) Uani 1 1 d . . .
C10 C 0.29419(17) 0.36952(15) 0.30818(8) 0.0279(3) Uani 1 1 d . . .
H10 H 0.3406 0.2737 0.3174 0.033 Uiso 1 1 calc R . .
C11 C 0.20039(17) 0.40582(17) 0.37609(8) 0.0329(4) Uani 1 1 d . . .
H11A H 0.141 0.4935 0.3648 0.039 Uiso 1 1 calc R . .
H11B H 0.1306 0.3327 0.3931 0.039 Uiso 1 1 calc R . .
C12 C 0.29183(18) 0.42092(16) 0.43503(8) 0.0313(4) Uani 1 1 d . . .
C13 C 0.40889(18) 0.52156(16) 0.40349(8) 0.0307(3) Uani 1 1 d . . .
H13A H 0.3597 0.6126 0.388 0.037 Uiso 1 1 calc R . .
H13B H 0.4718 0.5337 0.4398 0.037 Uiso 1 1 calc R . .
C14 C 0.9580(2) 0.3211(2) 0.04554(11) 0.0492(5) Uani 1 1 d . . .
H14A H 0.997 0.406 0.0547 0.074 Uiso 1 1 calc R . .
H14B H 1.0072 0.2957 0.0009 0.074 Uiso 1 1 calc R . .
H14C H 0.9767 0.2464 0.0835 0.074 Uiso 1 1 calc R . .
C15 C 0.3608(2) 0.3519(2) 0.03949(10) 0.0409(4) Uani 1 1 d . . .
H15A H 0.3159 0.2823 0.0758 0.061 Uiso 1 1 calc R . .
H15B H 0.3403 0.3345 -0.0067 0.061 Uiso 1 1 calc R . .
H15C H 0.3189 0.444 0.0479 0.061 Uiso 1 1 calc R . .
C16 C 0.17914(17) 0.37073(16) 0.25825(8) 0.0294(3) Uani 1 1 d . . .
C17 C 0.11779(19) 0.23498(17) 0.25484(10) 0.0388(4) Uani 1 1 d . . .
H17A H 0.0156 0.2507 0.2436 0.058 Uiso 1 1 calc R . .
H17B H 0.1197 0.1766 0.3003 0.058 Uiso 1 1 calc R . .
H17C H 0.178 0.1889 0.2184 0.058 Uiso 1 1 calc R . .
C18 C 0.3632(2) 0.28220(18) 0.46455(9) 0.0406(4) Uani 1 1 d . . .
H18A H 0.4296 0.2441 0.4273 0.061 Uiso 1 1 calc R . .
H18B H 0.286 0.2182 0.4829 0.061 Uiso 1 1 calc R . .
H18C H 0.4199 0.2951 0.5025 0.061 Uiso 1 1 calc R . .
C19 C 0.1938(2) 0.4836(2) 0.49394(9) 0.0419(4) Uani 1 1 d . . .
H19A H 0.1241 0.4165 0.518 0.063 Uiso 1 1 calc R . .
H19B H 0.1388 0.567 0.4741 0.063 Uiso 1 1 calc R . .
H19C H 0.2559 0.5076 0.5275 0.063 Uiso 1 1 calc R . .
N1 N 0.50158(14) 0.47272(13) 0.34402(7) 0.0283(3) Uani 1 1 d . . .
O1 O 0.13165(12) 0.47761(12) 0.22564(6) 0.0367(3) Uani 1 1 d . . .
O2 O 0.80242(13) 0.34293(13) 0.04203(6) 0.0393(3) Uani 1 1 d . . .
O3 O 0.51657(13) 0.34438(13) 0.04172(6) 0.0376(3) Uani 1 1 d . . .

loop_
_atom_site_aniso_label
_atom_site_aniso_U_11
_atom_site_aniso_U_22
_atom_site_aniso_U_33
_atom_site_aniso_U_23
_atom_site_aniso_U_13
_atom_site_aniso_U_12
C20 0.0272(8) 0.0288(8) 0.0380(9) -0.0069(6) -0.0012(6) -0.0054(6)
C21 0.0275(8) 0.0387(9) 0.0312(8) -0.0093(7) -0.0028(6) -0.0039(7)
C22 0.0274(8) 0.0246(7) 0.0280(8) -0.0045(6) -0.0023(6) -0.0016(6)
C23 0.0316(8) 0.0292(7) 0.0255(8) -0.0054(6) -0.0038(6) -0.0023(6)
C24 0.0319(8) 0.0251(7) 0.0270(8) -0.0028(6) 0.0017(6) -0.0026(6)
C25 0.0255(8) 0.0250(7) 0.0326(8) -0.0025(6) -0.0011(6) -0.0042(6)
C26 0.0296(8) 0.0262(7) 0.0255(7) -0.0007(6) -0.0045(6) -0.0019(6)
C27 0.0273(8) 0.0216(7) 0.0266(8) -0.0018(5) -0.0024(6) 0.0001(6)
C28 0.0254(8) 0.0236(7) 0.0262(7) 0.0000(6) -0.0022(6) -0.0002(6)
C29 0.0287(8) 0.0247(7) 0.0254(7) 0.0002(6) -0.0008(6) -0.0008(6)
C30 0.0348(9) 0.0324(8) 0.0253(8) 0.0007(6) -0.0010(6) 0.0004(6)
C31 0.0313(8) 0.0316(8) 0.0266(8) 0.0034(6) 0.0025(6) -0.0014(6)
C32 0.0299(8) 0.0262(7) 0.0328(8) 0.0039(6) 0.0024(6) -0.0049(6)
O5 0.0354(6) 0.0449(7) 0.0270(6) -0.0072(5) 0.0056(5) -0.0120(5)
O6 0.0284(6) 0.0482(7) 0.0351(6) -0.0073(5) 0.0000(5) -0.0131(5)
C35 0.0319(8) 0.0359(8) 0.0204(7) -0.0013(6) -0.0006(6) -0.0023(7)
C36 0.0385(9) 0.0455(10) 0.0340(9) -0.0055(7) -0.0067(7) -0.0086(8)
C37 0.0428(10) 0.0450(10) 0.0330(9) 0.0052(7) 0.0084(7) -0.0052(8)
C38 0.0336(9) 0.0339(8) 0.0336(8) -0.0023(7) 0.0027(7) 0.0023(7)
N2 0.0250(6) 0.0266(6) 0.0271(6) -0.0010(5) 0.0003(5) -0.0038(5)
O4 0.0404(7) 0.0417(7) 0.0351(6) -0.0042(5) -0.0097(5) 0.0086(5)
C33 0.0505(11) 0.0642(12) 0.0260(9) -0.0096(8) 0.0054(8) -0.0196(9)
C34 0.0286(9) 0.0482(10) 0.0446(10) -0.0136(8) -0.0055(7) -0.0083(7)
C1 0.0314(8) 0.0350(8) 0.0309(8) -0.0023(6) -0.0026(6) -0.0106(7)
C2 0.0253(8) 0.0377(8) 0.0355(9) -0.0004(7) -0.0042(6) -0.0057(6)
C3 0.0269(8) 0.0233(7) 0.0333(8) 0.0014(6) -0.0027(6) -0.0024(6)
C4 0.0243(7) 0.0276(8) 0.0364(8) 0.0010(6) -0.0005(6) -0.0013(6)
C5 0.0307(8) 0.0250(7) 0.0324(8) -0.0015(6) 0.0029(6) 0.0011(6)
C6 0.0335(8) 0.0262(7) 0.0306(8) -0.0007(6) -0.0044(6) -0.0029(6)
C7 0.0256(8) 0.0285(7) 0.0326(8) -0.0004(6) -0.0025(6) -0.0025(6)
C8 0.0262(8) 0.0213(7) 0.0298(8) 0.0014(6) -0.0037(6) -0.0028(6)
C9 0.0252(7) 0.0241(7) 0.0275(8) 0.0003(6) -0.0027(6) -0.0014(6)
C10 0.0254(7) 0.0253(7) 0.0314(8) 0.0000(6) -0.0017(6) -0.0011(6)
C11 0.0271(8) 0.0363(8) 0.0329(8) 0.0002(7) -0.0004(6) -0.0028(6)
C12 0.0286(8) 0.0338(8) 0.0287(8) 0.0016(6) -0.0001(6) -0.0017(6)
C13 0.0314(8) 0.0321(8) 0.0277(8) -0.0038(6) -0.0014(6) -0.0012(6)
C14 0.0322(10) 0.0599(12) 0.0540(12) -0.0183(9) 0.0092(8) 0.0026(8)
C15 0.0383(10) 0.0484(10) 0.0391(9) -0.0107(8) -0.0109(8) -0.0025(8)
C16 0.0222(7) 0.0324(8) 0.0313(8) -0.0027(6) 0.0030(6) -0.0007(6)
C17 0.0328(9) 0.0361(9) 0.0492(10) -0.0093(7) -0.0075(8) -0.0023(7)
C18 0.0452(10) 0.0361(9) 0.0374(9) 0.0065(7) -0.0056(8) -0.0031(8)
C19 0.0355(9) 0.0547(11) 0.0324(9) -0.0029(8) 0.0022(7) 0.0002(8)
N1 0.0264(7) 0.0311(7) 0.0270(6) -0.0020(5) -0.0018(5) -0.0057(5)
O1 0.0291(6) 0.0362(6) 0.0422(7) 0.0043(5) -0.0065(5) 0.0001(5)
O2 0.0344(6) 0.0449(7) 0.0362(6) -0.0092(5) 0.0048(5) 0.0035(5)
O3 0.0358(6) 0.0452(7) 0.0333(6) -0.0105(5) -0.0043(5) -0.0019(5)

loop_
_atom_type_symbol
_atom_type_description
_atom_type_scat_dispersion_real
_atom_type_scat_dispersion_imag
_atom_type_scat_source
C C 0.0181 0.0091 'International Tables Vol C Tables 4.2.6.8 and 6.1.1.4'
H H 0 0 'International Tables Vol C Tables 4.2.6.8 and 6.1.1.4'
N N 0.0311 0.018 'International Tables Vol C Tables 4.2.6.8 and 6.1.1.4'
O O 0.0492 0.0322 'International Tables Vol C Tables 4.2.6.8 and 6.1.1.4'

loop_
_geom_angle_atom_site_label_1
_geom_angle_atom_site_label_2
_geom_angle_atom_site_label_3
_geom_angle
_geom_angle_site_symmetry_1
_geom_angle_site_symmetry_3
_geom_angle_publ_flag
N2 C20 C21 109.78(12) . . ?
C22 C21 C20 111.26(13) . . ?
C27 C22 C23 120.14(14) . . ?
C27 C22 C21 121.09(14) . . ?
C23 C22 C21 118.76(14) . . ?
C24 C23 C22 121.74(14) . . ?
O5 C24 C23 125.59(14) . . ?
O5 C24 C25 115.95(14) . . ?
C23 C24 C25 118.46(14) . . ?
O6 C25 C26 124.57(14) . . ?
O6 C25 C24 115.58(13) . . ?
C26 C25 C24 119.85(14) . . ?
C25 C26 C27 122.18(14) . . ?
C22 C27 C26 117.56(14) . . ?
C22 C27 C28 120.97(13) . . ?
C26 C27 C28 121.36(13) . . ?
N2 C28 C27 109.55(12) . . ?
N2 C28 C29 109.97(12) . . ?
C27 C28 C29 114.47(12) . . ?
C35 C29 C28 114.97(13) . . ?
C35 C29 C30 102.78(12) . . ?
C28 C29 C30 111.24(12) . . ?
C31 C30 C29 113.22(13) . . ?
C32 C31 C30 106.51(13) . . ?
C32 C31 C38 111.00(13) . . ?
C30 C31 C38 111.64(13) . . ?
C32 C31 C37 108.94(13) . . ?
C30 C31 C37 108.85(13) . . ?
C38 C31 C37 109.81(14) . . ?
N2 C32 C31 112.57(12) . . ?
C24 O5 C33 116.51(13) . . ?
C25 O6 C34 116.67(12) . . ?
O4 C35 C36 121.94(15) . . ?
O4 C35 C29 121.70(14) . . ?
C36 C35 C29 116.21(14) . . ?
C20 N2 C32 108.85(11) . . ?
C20 N2 C28 109.76(12) . . ?
C32 N2 C28 111.36(12) . . ?
N1 C1 C2 107.71(13) . . ?
C3 C2 C1 109.58(13) . . ?
C8 C3 C4 120.01(15) . . ?
C8 C3 C2 121.35(14) . . ?
C4 C3 C2 118.59(14) . . ?
C5 C4 C3 121.74(15) . . ?
O2 C5 C4 124.96(15) . . ?
O2 C5 C6 116.19(15) . . ?
C4 C5 C6 118.85(15) . . ?
O3 C6 C7 124.60(15) . . ?
O3 C6 C5 115.88(14) . . ?
C7 C6 C5 119.52(15) . . ?
C6 C7 C8 122.04(15) . . ?
C3 C8 C7 117.80(14) . . ?
C3 C8 C9 121.31(14) . . ?
C7 C8 C9 120.82(13) . . ?
N1 C9 C8 109.70(12) . . ?
N1 C9 C10 107.45(11) . . ?
C8 C9 C10 114.02(12) . . ?
C16 C10 C11 102.91(12) . . ?
C16 C10 C9 115.90(12) . . ?
C11 C10 C9 110.87(13) . . ?
C12 C11 C10 114.00(13) . . ?
C13 C12 C18 111.00(14) . . ?
C13 C12 C19 108.28(14) . . ?
C18 C12 C19 109.52(14) . . ?
C13 C12 C11 106.47(12) . . ?
C18 C12 C11 111.45(14) . . ?
C19 C12 C11 110.05(14) . . ?
N1 C13 C12 111.59(13) . . ?
O1 C16 C17 121.29(15) . . ?
O1 C16 C10 121.98(14) . . ?
C17 C16 C10 116.58(13) . . ?
C13 N1 C1 110.66(12) . . ?
C13 N1 C9 112.02(12) . . ?
C1 N1 C9 111.26(11) . . ?
C5 O2 C14 116.43(14) . . ?
C6 O3 C15 116.43(13) . . ?

loop_
_geom_bond_atom_site_label_1
_geom_bond_atom_site_label_2
_geom_bond_distance
_geom_bond_site_symmetry_2
_geom_bond_publ_flag
C20 N2 1.463(2) . ?
C20 C21 1.514(2) . ?
C21 C22 1.505(2) . ?
C22 C27 1.391(2) . ?
C22 C23 1.404(2) . ?
C23 C24 1.377(2) . ?
C24 O5 1.3682(18) . ?
C24 C25 1.403(2) . ?
C25 O6 1.3720(18) . ?
C25 C26 1.380(2) . ?
C26 C27 1.405(2) . ?
C27 C28 1.5341(19) . ?
C28 N2 1.4813(19) . ?
C28 C29 1.540(2) . ?
C29 C35 1.523(2) . ?
C29 C30 1.551(2) . ?
C30 C31 1.525(2) . ?
C31 C32 1.519(2) . ?
C31 C38 1.528(2) . ?
C31 C37 1.532(2) . ?
C32 N2 1.4691(18) . ?
O5 C33 1.424(2) . ?
O6 C34 1.421(2) . ?
C35 O4 1.218(2) . ?
C35 C36 1.498(2) . ?
C1 N1 1.4626(18) . ?
C1 C2 1.508(2) . ?
C2 C3 1.502(2) . ?
C3 C8 1.394(2) . ?
C3 C4 1.401(2) . ?
C4 C5 1.375(2) . ?
C5 O2 1.3699(19) . ?
C5 C6 1.407(2) . ?
C6 O3 1.368(2) . ?
C6 C7 1.381(2) . ?
C7 C8 1.407(2) . ?
C8 C9 1.537(2) . ?
C9 N1 1.4710(19) . ?
C9 C10 1.5529(19) . ?
C10 C16 1.515(2) . ?
C10 C11 1.548(2) . ?
C11 C12 1.530(2) . ?
C12 C13 1.523(2) . ?
C12 C18 1.526(2) . ?
C12 C19 1.530(2) . ?
C13 N1 1.458(2) . ?
C14 O2 1.428(2) . ?
C15 O3 1.424(2) . ?
C16 O1 1.2205(19) . ?
C16 C17 1.499(2) . ?

loop_
_geom_torsion_atom_site_label_1
_geom_torsion_atom_site_label_2
_geom_torsion_atom_site_label_3
_geom_torsion_atom_site_label_4
_geom_torsion
_geom_torsion_site_symmetry_1
_geom_torsion_site_symmetry_2
_geom_torsion_site_symmetry_3
_geom_torsion_site_symmetry_4
_geom_torsion_publ_flag
N2 C20 C21 C22 -49.57(18) . . . . ?
C20 C21 C22 C27 19.3(2) . . . . ?
C20 C21 C22 C23 -161.99(14) . . . . ?
C27 C22 C23 C24 0.7(2) . . . . ?
C21 C22 C23 C24 -178.04(14) . . . . ?
C22 C23 C24 O5 -178.82(14) . . . . ?
C22 C23 C24 C25 1.6(2) . . . . ?
O5 C24 C25 O6 -1.1(2) . . . . ?
C23 C24 C25 O6 178.52(13) . . . . ?
O5 C24 C25 C26 178.25(13) . . . . ?
C23 C24 C25 C26 -2.1(2) . . . . ?
O6 C25 C26 C27 179.66(14) . . . . ?
C24 C25 C26 C27 0.4(2) . . . . ?
C23 C22 C27 C26 -2.4(2) . . . . ?
C21 C22 C27 C26 176.30(13) . . . . ?
C23 C22 C27 C28 173.72(13) . . . . ?
C21 C22 C27 C28 -7.5(2) . . . . ?
C25 C26 C27 C22 1.9(2) . . . . ?
C25 C26 C27 C28 -174.23(14) . . . . ?
C22 C27 C28 N2 24.72(18) . . . . ?
C26 C27 C28 N2 -159.26(13) . . . . ?
C22 C27 C28 C29 148.77(14) . . . . ?
C26 C27 C28 C29 -35.21(19) . . . . ?
N2 C28 C29 C35 -167.57(11) . . . . ?
C27 C28 C29 C35 68.60(16) . . . . ?
N2 C28 C29 C30 -51.29(16) . . . . ?
C27 C28 C29 C30 -175.11(12) . . . . ?
C35 C29 C30 C31 175.42(13) . . . . ?
C28 C29 C30 C31 51.87(17) . . . . ?
C29 C30 C31 C32 -53.86(16) . . . . ?
C29 C30 C31 C38 67.45(17) . . . . ?
C29 C30 C31 C37 -171.17(14) . . . . ?
C30 C31 C32 N2 59.82(16) . . . . ?
C38 C31 C32 N2 -61.90(17) . . . . ?
C37 C31 C32 N2 177.07(13) . . . . ?
C23 C24 O5 C33 2.0(2) . . . . ?
C25 C24 O5 C33 -178.38(15) . . . . ?
C26 C25 O6 C34 3.2(2) . . . . ?
C24 C25 O6 C34 -177.46(14) . . . . ?
C28 C29 C35 O4 36.5(2) . . . . ?
C30 C29 C35 O4 -84.48(17) . . . . ?
C28 C29 C35 C36 -147.86(13) . . . . ?
C30 C29 C35 C36 91.11(15) . . . . ?
C21 C20 N2 C32 -167.45(13) . . . . ?
C21 C20 N2 C28 70.43(16) . . . . ?
C31 C32 N2 C20 174.94(13) . . . . ?
C31 C32 N2 C28 -63.92(16) . . . . ?
C27 C28 N2 C20 -55.35(15) . . . . ?
C29 C28 N2 C20 178.01(11) . . . . ?
C27 C28 N2 C32 -175.96(12) . . . . ?
C29 C28 N2 C32 57.40(15) . . . . ?
N1 C1 C2 C3 55.05(16) . . . . ?
C1 C2 C3 C8 -20.09(19) . . . . ?
C1 C2 C3 C4 157.28(13) . . . . ?
C8 C3 C4 C5 0.1(2) . . . . ?
C2 C3 C4 C5 -177.34(14) . . . . ?
C3 C4 C5 O2 -179.93(14) . . . . ?
C3 C4 C5 C6 0.8(2) . . . . ?
O2 C5 C6 O3 0.8(2) . . . . ?
C4 C5 C6 O3 -179.82(13) . . . . ?
O2 C5 C6 C7 -179.43(13) . . . . ?
C4 C5 C6 C7 -0.1(2) . . . . ?
O3 C6 C7 C8 178.21(13) . . . . ?
C5 C6 C7 C8 -1.5(2) . . . . ?
C4 C3 C8 C7 -1.6(2) . . . . ?
C2 C3 C8 C7 175.76(13) . . . . ?
C4 C3 C8 C9 -178.52(13) . . . . ?
C2 C3 C8 C9 -1.2(2) . . . . ?
C6 C7 C8 C3 2.3(2) . . . . ?
C6 C7 C8 C9 179.27(13) . . . . ?
C3 C8 C9 N1 -12.45(18) . . . . ?
C7 C8 C9 N1 170.70(12) . . . . ?
C3 C8 C9 C10 -133.00(14) . . . . ?
C7 C8 C9 C10 50.15(18) . . . . ?
N1 C9 C10 C16 170.05(13) . . . . ?
C8 C9 C10 C16 -68.15(17) . . . . ?
N1 C9 C10 C11 53.25(16) . . . . ?
C8 C9 C10 C11 175.05(12) . . . . ?
C16 C10 C11 C12 -176.26(12) . . . . ?
C9 C10 C11 C12 -51.72(17) . . . . ?
C10 C11 C12 C13 51.89(17) . . . . ?
C10 C11 C12 C18 -69.28(17) . . . . ?
C10 C11 C12 C19 169.02(13) . . . . ?
C18 C12 C13 N1 63.16(18) . . . . ?
C19 C12 C13 N1 -176.61(13) . . . . ?
C11 C12 C13 N1 -58.30(17) . . . . ?
C11 C10 C16 O1 82.14(17) . . . . ?
C9 C10 C16 O1 -39.0(2) . . . . ?
C11 C10 C16 C17 -93.43(16) . . . . ?
C9 C10 C16 C17 145.41(14) . . . . ?
C12 C13 N1 C1 -168.10(13) . . . . ?
C12 C13 N1 C9 67.12(16) . . . . ?
C2 C1 N1 C13 161.35(13) . . . . ?
C2 C1 N1 C9 -73.44(16) . . . . ?
C8 C9 N1 C13 173.69(11) . . . . ?
C10 C9 N1 C13 -61.85(15) . . . . ?
C8 C9 N1 C1 49.24(16) . . . . ?
C10 C9 N1 C1 173.70(13) . . . . ?
C4 C5 O2 C14 9.6(2) . . . . ?
C6 C5 O2 C14 -171.13(15) . . . . ?
C7 C6 O3 C15 3.0(2) . . . . ?
C5 C6 O3 C15 -177.26(14) . . . . ?
